data_4080410
loop_
_publ_author_name
'Kalman, Steven E.'
'Petit, Alban'
'Gunnoe, T. Brent'
'Ess, Daniel H.'
'Cundari, Thomas R.'
'Sabat, Michal'

_publ_section_title
;
 Facile and Regioselective C--H Bond Activation of Aromatic Substrates by
 an Fe(II) Complex Involving a Spin-Forbidden Pathway
;
_journal_issue 6
_journal_name_full Organometallics
_journal_page_first 1797
_journal_paper_doi 10.1021/om301219t
_journal_volume 32
_journal_year 2013
_chemical_formula_sum 'C18 H20 Fe O2'
_chemical_formula_weight 324.19
_chemical_name_systematic
; 
 ? 
;
_space_group_IT_number 11
_symmetry_cell_setting monoclinic
_symmetry_space_group_name_Hall '-P 2yb'
_symmetry_space_group_name_H-M 'P 1 21/m 1'
_atom_sites_solution_hydrogens geom
_atom_sites_solution_primary direct
_atom_sites_solution_secondary difmap
_audit_creation_method SHELXL-97
_cell_angle_alpha 90.00
_cell_angle_beta 109.2410(10)
_cell_angle_gamma 90.00
_cell_formula_units_Z 2
_cell_length_a 7.28560(10)
_cell_length_b 13.5510(2)
_cell_length_c 8.3838(2)
_cell_measurement_reflns_used 5650
_cell_measurement_temperature 153(2)
_cell_measurement_theta_max 35.57
_cell_measurement_theta_min 2.96
_cell_volume 781.47(2)
_computing_cell_refinement 'Bruker SAINT'
_computing_data_collection 'Bruker APEX2'
_computing_data_reduction 'Bruker SAINT'
_computing_molecular_graphics 'Bruker SHELXTL'
_computing_publication_material 'Bruker SHELXTL'
_computing_structure_refinement 'SHELXL-97 (Sheldrick, 2008)'
_computing_structure_solution 'SHELXS-97 (Sheldrick, 2008)'
_diffrn_ambient_temperature 153(2)
_diffrn_measured_fraction_theta_full 0.981
_diffrn_measured_fraction_theta_max 0.981
_diffrn_measurement_device_type 'Bruker APEX-II CCD'
_diffrn_measurement_method '\f and \w scans'
_diffrn_radiation_monochromator graphite
_diffrn_radiation_source 'fine-focus sealed tube'
_diffrn_radiation_type MoK\a
_diffrn_radiation_wavelength 0.71073
_diffrn_reflns_av_R_equivalents 0.0184
_diffrn_reflns_av_sigmaI/netI 0.0176
_diffrn_reflns_limit_h_max 12
_diffrn_reflns_limit_h_min -12
_diffrn_reflns_limit_k_max 22
_diffrn_reflns_limit_k_min -22
_diffrn_reflns_limit_l_max 13
_diffrn_reflns_limit_l_min -13
_diffrn_reflns_number 8849
_diffrn_reflns_theta_full 36.38
_diffrn_reflns_theta_max 36.38
_diffrn_reflns_theta_min 2.57
_exptl_absorpt_coefficient_mu 0.966
_exptl_absorpt_correction_T_max 0.8929
_exptl_absorpt_correction_T_min 0.6704
_exptl_absorpt_correction_type empirical
_exptl_absorpt_process_details 'Bruker SADABS'
_exptl_crystal_colour yellow
_exptl_crystal_density_diffrn 1.378
_exptl_crystal_density_meas ?
_exptl_crystal_density_method 'not measured'
_exptl_crystal_description plate
_exptl_crystal_F_000 340
_exptl_crystal_size_max 0.45
_exptl_crystal_size_mid 0.28
_exptl_crystal_size_min 0.12
_refine_diff_density_max 0.494
_refine_diff_density_min -0.352
_refine_diff_density_rms 0.067
_refine_ls_extinction_coef 0
_refine_ls_extinction_method none
_refine_ls_goodness_of_fit_ref 0.979
_refine_ls_hydrogen_treatment mixed
_refine_ls_matrix_type full
_refine_ls_number_parameters 112
_refine_ls_number_reflns 2552
_refine_ls_number_restraints 0
_refine_ls_restrained_S_all 0.979
_refine_ls_R_factor_all 0.0312
_refine_ls_R_factor_gt 0.0287
_refine_ls_shift/su_max 0.001
_refine_ls_shift/su_mean 0.000
_refine_ls_structure_factor_coef Fsqd
_refine_ls_weighting_details 'calc w=1/[\s^2^(Fo^2^)+(0.1000P)^2^+0.0000P] where P=(Fo^2^+2Fc^2^)/3'
_refine_ls_weighting_scheme calc
_refine_ls_wR_factor_gt 0.1071
_refine_ls_wR_factor_ref 0.1108
_reflns_number_gt 2380
_reflns_number_total 3877
_reflns_threshold_expression >2sigma(I)
_cod_data_source_file om301219t_si_001.cif
_cod_data_source_block C18H20O2Fe
_cod_depositor_comments
;
The following automatic conversions were performed:

'_symmetry_cell_setting' value 'Monoclinic' changed to 'monoclinic'
according to /home/saulius/struct/CIF-dictionaries/cif_core.dic
dictionary named 'cif_core.dic' version 2.4.2 from 2011-04-26.

Automatic conversion script
Id: cif_fix_values 1891 2012-01-12 08:04:46Z andrius 

The following automatic conversions were performed:

'_exptl_crystal_density_meas' value 'not measured' was changed to '?'
- the value is perceived as not measured.

Automatic conversion script
Id: cif_fix_values 3008 2015-01-20 13:52:24Z robertas 
;
_cod_original_sg_symbol_H-M P2(1)/m
_cod_database_code 4080410

loop_
_symmetry_equiv_pos_as_xyz
'x, y, z'
'-x, y+1/2, -z'
'-x, -y, -z'
'x, -y-1/2, z'

loop_
_atom_site_label
_atom_site_type_symbol
_atom_site_fract_x
_atom_site_fract_y
_atom_site_fract_z
_atom_site_U_iso_or_equiv
_atom_site_adp_type
_atom_site_occupancy
_atom_site_symmetry_multiplicity
_atom_site_calc_flag
_atom_site_refinement_flags
Fe Fe 0.63136(3) 0.7500 0.66148(2) 0.01616(11) Uani 1 2 d S
O1 O 0.38401(16) 0.58976(8) 0.69952(15) 0.0373(2) Uani 1 1 d .
C1 C 0.9056(2) 0.7500 0.61776(19) 0.0195(3) Uani 1 2 d S
C2 C 0.88643(16) 0.83520(8) 0.71102(14) 0.0192(2) Uani 1 1 d .
C3 C 0.86422(15) 0.80208(8) 0.86762(14) 0.0190(2) Uani 1 1 d .
C4 C 0.9492(3) 0.7500 0.4562(2) 0.0276(4) Uani 1 2 d S
C5 C 0.90337(19) 0.94068(9) 0.66251(18) 0.0282(3) Uani 1 1 d .
H5A H 1.0367 0.9612 0.7072 0.042 Uiso 1 1 calc R
H5B H 0.8252 0.9818 0.7077 0.042 Uiso 1 1 calc R
H5C H 0.8591 0.9464 0.5416 0.042 Uiso 1 1 calc R
C6 C 0.8577(2) 0.86611(10) 1.01129(16) 0.0274(3) Uani 1 1 d .
H6A H 0.7648 0.8399 1.0589 0.041 Uiso 1 1 calc R
H6B H 0.8201 0.9318 0.9708 0.041 Uiso 1 1 calc R
H6C H 0.9839 0.8677 1.0963 0.041 Uiso 1 1 calc R
C7 C 0.47877(17) 0.65383(9) 0.68108(15) 0.0230(2) Uani 1 1 d .
C8 C 0.5089(2) 0.7500 0.40975(19) 0.0206(3) Uani 1 2 d S
C9 C 0.46983(19) 0.83809(10) 0.31587(16) 0.0263(2) Uani 1 1 d .
H9 H 0.4921 0.8981 0.3729 0.032 Uiso 1 1 calc R
C10 C 0.3986(2) 0.83807(12) 0.13978(17) 0.0330(3) Uani 1 1 d .
H10 H 0.3755 0.8977 0.0815 0.040 Uiso 1 1 calc R
C11 C 0.3620(3) 0.7500 0.0508(2) 0.0344(4) Uani 1 2 d S
H11 H 0.3137 0.7500 -0.0667 0.041 Uiso 1 2 calc SR
H4A H 1.074(5) 0.7500 0.481(4) 0.051(8) Uiso 1 2 d S
H4B H 0.915(4) 0.8112(14) 0.410(3) 0.056(6) Uiso 1 1 d .

loop_
_atom_site_aniso_label
_atom_site_aniso_U_11
_atom_site_aniso_U_22
_atom_site_aniso_U_33
_atom_site_aniso_U_23
_atom_site_aniso_U_13
_atom_site_aniso_U_12
Fe 0.01431(15) 0.01671(14) 0.01694(14) 0.000 0.00442(10) 0.000
O1 0.0339(5) 0.0317(5) 0.0485(6) 0.0004(4) 0.0167(5) -0.0110(4)
C1 0.0150(6) 0.0256(7) 0.0176(6) 0.000 0.0049(5) 0.000
C2 0.0157(5) 0.0210(5) 0.0202(5) 0.0013(4) 0.0048(4) -0.0017(4)
C3 0.0156(5) 0.0228(5) 0.0176(4) -0.0024(4) 0.0040(4) -0.0009(3)
C4 0.0222(8) 0.0417(10) 0.0206(7) 0.000 0.0093(6) 0.000
C5 0.0258(6) 0.0219(5) 0.0369(7) 0.0056(5) 0.0101(5) -0.0036(4)
C6 0.0272(6) 0.0313(6) 0.0233(5) -0.0080(5) 0.0078(5) -0.0011(5)
C7 0.0183(5) 0.0241(5) 0.0259(5) -0.0002(4) 0.0063(4) 0.0003(4)
C8 0.0160(7) 0.0249(7) 0.0198(7) 0.000 0.0043(5) 0.000
C9 0.0251(6) 0.0298(6) 0.0231(5) 0.0034(4) 0.0065(4) 0.0049(4)
C10 0.0279(6) 0.0448(7) 0.0253(6) 0.0112(5) 0.0076(5) 0.0104(5)
C11 0.0211(8) 0.0616(13) 0.0185(7) 0.000 0.0040(6) 0.000

loop_
_atom_type_symbol
_atom_type_description
_atom_type_scat_dispersion_real
_atom_type_scat_dispersion_imag
_atom_type_scat_source
C C 0.0033 0.0016 'International Tables Vol C Tables 4.2.6.8 and 6.1.1.4'
H H 0.0000 0.0000 'International Tables Vol C Tables 4.2.6.8 and 6.1.1.4'
O O 0.0106 0.0060 'International Tables Vol C Tables 4.2.6.8 and 6.1.1.4'
Fe Fe 0.3463 0.8444 'International Tables Vol C Tables 4.2.6.8 and 6.1.1.4'

loop_
_geom_angle_atom_site_label_1
_geom_angle_atom_site_label_2
_geom_angle_atom_site_label_3
_geom_angle
_geom_angle_site_symmetry_1
_geom_angle_site_symmetry_3
C7 Fe C7 95.87(8) 4_575 .
C7 Fe C8 91.30(5) 4_575 .
C7 Fe C8 91.30(5) . .
C7 Fe C3 122.42(5) 4_575 4_575
C7 Fe C3 92.19(5) . 4_575
C8 Fe C3 145.49(5) . 4_575
C7 Fe C3 92.19(5) 4_575 .
C7 Fe C3 122.41(5) . .
C8 Fe C3 145.49(5) . .
C3 Fe C3 39.18(6) 4_575 .
C7 Fe C2 96.84(5) 4_575 .
C7 Fe C2 158.72(5) . .
C8 Fe C2 105.38(5) . .
C3 Fe C2 66.58(4) 4_575 .
C3 Fe C2 40.14(4) . .
C7 Fe C2 158.72(5) 4_575 4_575
C7 Fe C2 96.85(5) . 4_575
C8 Fe C2 105.38(5) . 4_575
C3 Fe C2 40.14(4) 4_575 4_575
C3 Fe C2 66.58(4) . 4_575
C2 Fe C2 66.37(6) . 4_575
C7 Fe C1 132.04(4) 4_575 .
C7 Fe C1 132.04(4) . .
C8 Fe C1 86.37(6) . .
C3 Fe C1 66.20(5) 4_575 .
C3 Fe C1 66.20(5) . .
C2 Fe C1 39.16(4) . .
C2 Fe C1 39.16(4) 4_575 .
C2 C1 C2 108.03(13) . 4_575
C2 C1 C4 125.94(6) . .
C2 C1 C4 125.94(6) 4_575 .
C2 C1 Fe 69.00(7) . .
C2 C1 Fe 69.00(7) 4_575 .
C4 C1 Fe 130.12(12) . .
C1 C2 C3 107.87(10) . .
C1 C2 C5 126.15(10) . .
C3 C2 C5 125.79(10) . .
C1 C2 Fe 71.84(7) . .
C3 C2 Fe 69.76(6) . .
C5 C2 Fe 127.81(8) . .
C3 C3 C2 108.08(6) 4_575 .
C3 C3 C6 125.39(7) 4_575 .
C2 C3 C6 126.37(10) . .
C3 C3 Fe 70.41(3) 4_575 .
C2 C3 Fe 70.11(6) . .
C6 C3 Fe 128.59(8) . .
O1 C7 Fe 177.42(12) . .
C9 C8 C9 116.16(15) . 4_575
C9 C8 Fe 121.84(7) . .
C9 C8 Fe 121.84(7) 4_575 .
C10 C9 C8 121.90(13) . .
C11 C10 C9 120.58(14) . .
C10 C11 C10 118.87(17) 4_575 .

loop_
_geom_bond_atom_site_label_1
_geom_bond_atom_site_label_2
_geom_bond_distance
_geom_bond_site_symmetry_2
Fe C7 1.7555(12) 4_575
Fe C7 1.7555(12) .
Fe C8 2.0023(16) .
Fe C3 2.1049(11) 4_575
Fe C3 2.1049(11) .
Fe C2 2.1096(11) .
Fe C2 2.1096(11) 4_575
Fe C1 2.1470(15) .
O1 C7 1.1510(15) .
C1 C2 1.4268(14) .
C1 C2 1.4269(14) 4_575
C1 C4 1.490(2) .
C2 C3 1.4461(15) .
C2 C5 1.5023(16) .
C3 C3 1.412(2) 4_575
C3 C6 1.4979(16) .
C8 C9 1.4064(14) .
C8 C9 1.4064(14) 4_575
C9 C10 1.3942(19) .
C10 C11 1.3860(18) .
C11 C10 1.3860(18) 4_575
